data_4112488
loop_
_publ_author_name
'Markus R. B\"urgstein'
'Michael T. Gamer'
'Peter W. Roesky'

_publ_contact_author
;
      Prof. Dr. Peter Roesky
      Freie Universit\"at Berlin
      Fabeckstr. 34-36
      14195 Berlin
      Bundesrepublik Deutschland
;
_publ_contact_author_email roesky@chemie.fu-berlin.de
_publ_contact_author_fax +49/(0)3083852440
_publ_contact_author_phone +49/(0)3083854004
_publ_section_title
;
 Nitrophenolate as a Building Block for Lanthanide Chains, Layers, and
 Clusters
;
_journal_name_full 'Journal of the American Chemical Society'
_journal_page_first 5213
_journal_page_last 5218
_journal_paper_doi 10.1021/ja0396044
_journal_volume 126
_journal_year 2004
_chemical_formula_sum 'C30 H20 K2 N5 O15 Tb'
_chemical_formula_weight 927.63
_chemical_name_systematic
; 
 ? 
;
_space_group_IT_number 14
_symmetry_cell_setting monoclinic
_symmetry_space_group_name_Hall '-P 2yn'
_symmetry_space_group_name_H-M 'P 1 21/n 1'
_atom_sites_solution_hydrogens geom
_atom_sites_solution_primary direct
_atom_sites_solution_secondary difmap
_audit_creation_method SHELXL-97
_cell_angle_alpha 90.00
_cell_angle_beta 99.98(3)
_cell_angle_gamma 90.00
_cell_formula_units_Z 4
_cell_length_a 18.943(4)
_cell_length_b 7.7620(16)
_cell_length_c 22.637(5)
_cell_measurement_temperature 193(2)
_cell_volume 3278.1(12)
_computing_molecular_graphics 'Diamond 2.0'
_computing_structure_refinement 'SHELXL-97 (Sheldrick, 1997)'
_computing_structure_solution 'SHELXS-97 (Sheldrick, 1990)'
_diffrn_ambient_temperature 193(2)
_diffrn_measured_fraction_theta_full 0.846
_diffrn_measured_fraction_theta_max 0.846
_diffrn_measurement_device_type 'STOE IPDS'
_diffrn_measurement_method 'area detector'
_diffrn_radiation_monochromator graphite
_diffrn_radiation_source 'fine-focus sealed tube'
_diffrn_radiation_type MoK\a
_diffrn_radiation_wavelength 0.71073
_diffrn_reflns_av_R_equivalents 0.1116
_diffrn_reflns_av_sigmaI/netI 0.1327
_diffrn_reflns_limit_h_max 14
_diffrn_reflns_limit_h_min -23
_diffrn_reflns_limit_k_max 8
_diffrn_reflns_limit_k_min -9
_diffrn_reflns_limit_l_max 27
_diffrn_reflns_limit_l_min -27
_diffrn_reflns_number 10814
_diffrn_reflns_theta_full 25.94
_diffrn_reflns_theta_max 25.94
_diffrn_reflns_theta_min 1.83
_exptl_absorpt_coefficient_mu 2.495
_exptl_absorpt_correction_type none
_exptl_crystal_colour orange
_exptl_crystal_density_diffrn 1.880
_exptl_crystal_description rods
_exptl_crystal_F_000 1832
_exptl_crystal_size_max 0.2
_exptl_crystal_size_mid 0.18
_exptl_crystal_size_min 0.10
_refine_diff_density_max 1.865
_refine_diff_density_min -3.719
_refine_diff_density_rms 0.195
_refine_ls_extinction_method none
_refine_ls_goodness_of_fit_ref 0.873
_refine_ls_hydrogen_treatment mixed
_refine_ls_matrix_type full
_refine_ls_number_parameters 477
_refine_ls_number_reflns 5432
_refine_ls_number_restraints 0
_refine_ls_restrained_S_all 0.873
_refine_ls_R_factor_all 0.1007
_refine_ls_R_factor_gt 0.0592
_refine_ls_shift/su_max 0.001
_refine_ls_shift/su_mean 0.000
_refine_ls_structure_factor_coef Fsqd
_refine_ls_weighting_details 'calc w=1/[\s^2^(Fo^2^)+(0.0799P)^2^+0.0000P] where P=(Fo^2^+2Fc^2^)/3'
_refine_ls_weighting_scheme calc
_refine_ls_wR_factor_gt 0.1352
_refine_ls_wR_factor_ref 0.1473
_reflns_number_gt 3229
_reflns_number_total 5432
_reflns_threshold_expression >2sigma(I)
_cod_data_source_file ja0396044si20031114_124155_4.cif
_cod_data_source_block 4
_cod_original_cell_volume 3278.1(11)
_cod_database_code 4112488

loop_
_symmetry_equiv_pos_as_xyz
'x, y, z'
'-x+1/2, y+1/2, -z+1/2'
'-x, -y, -z'
'x-1/2, -y-1/2, z-1/2'

loop_
_atom_site_label
_atom_site_type_symbol
_atom_site_fract_x
_atom_site_fract_y
_atom_site_fract_z
_atom_site_U_iso_or_equiv
_atom_site_adp_type
_atom_site_occupancy
_atom_site_symmetry_multiplicity
_atom_site_calc_flag
_atom_site_refinement_flags
_atom_site_disorder_group
C1 C 0.4975(7) 0.5565(13) 0.7187(5) 0.024(2) Uani 1 1 d . .
C2 C 0.5504(6) 0.6512(13) 0.6952(4) 0.023(2) Uani 1 1 d . .
C3 C 0.5469(7) 0.6857(16) 0.6341(4) 0.034(3) Uani 1 1 d . .
H3A H 0.5844 0.7467 0.6204 0.040 Uiso 1 1 calc R .
C4 C 0.4907(10) 0.6327(17) 0.5957(5) 0.048(4) Uani 1 1 d . .
H4A H 0.4883 0.6534 0.5540 0.057 Uiso 1 1 calc R .
C5 C 0.4324(8) 0.5431(18) 0.6163(5) 0.042(3) Uani 1 1 d . .
H5A H 0.3903 0.5104 0.5894 0.051 Uiso 1 1 calc R .
C6 C 0.4409(7) 0.5067(14) 0.6777(5) 0.034(3) Uani 1 1 d . .
H6A H 0.4043 0.4424 0.6915 0.041 Uiso 1 1 calc R .
C7 C 0.5369(7) 0.1467(13) 0.7044(5) 0.025(3) Uani 1 1 d . .
C8 C 0.5637(7) 0.2038(14) 0.6521(4) 0.027(2) Uani 1 1 d . .
C9 C 0.5268(7) 0.1786(16) 0.5941(4) 0.032(3) Uani 1 1 d . .
H9A H 0.5461 0.2213 0.5609 0.038 Uiso 1 1 calc R .
C10 C 0.4639(9) 0.0941(17) 0.5848(5) 0.044(4) Uani 1 1 d . .
H10A H 0.4399 0.0735 0.5450 0.052 Uiso 1 1 calc R .
C11 C 0.4332(8) 0.0354(16) 0.6340(5) 0.035(3) Uani 1 1 d . .
H11A H 0.3884 -0.0228 0.6276 0.042 Uiso 1 1 calc R .
C12 C 0.4693(7) 0.0644(15) 0.6909(5) 0.029(3) Uani 1 1 d . .
H12A H 0.4476 0.0268 0.7234 0.035 Uiso 1 1 calc R .
C13 C 0.6660(7) 0.1196(13) 0.9356(4) 0.026(3) Uani 1 1 d . .
C14 C 0.6432(7) 0.1722(14) 0.9900(4) 0.026(2) Uani 1 1 d . .
C15 C 0.6894(8) 0.2093(14) 1.0418(4) 0.033(3) Uani 1 1 d . .
H15A H 0.6713 0.2400 1.0770 0.040 Uiso 1 1 calc R .
C16 C 0.7623(7) 0.2020(16) 1.0430(5) 0.037(3) Uani 1 1 d . .
H16A H 0.7947 0.2314 1.0785 0.044 Uiso 1 1 calc R .
C17 C 0.7883(8) 0.1509(17) 0.9914(5) 0.040(3) Uani 1 1 d . .
H17A H 0.8384 0.1452 0.9916 0.048 Uiso 1 1 calc R .
C18 C 0.7410(8) 0.1095(16) 0.9408(5) 0.039(3) Uani 1 1 d . .
H18A H 0.7599 0.0714 0.9068 0.047 Uiso 1 1 calc R .
C19 C 0.7192(7) 0.5585(13) 0.9252(4) 0.026(3) Uani 1 1 d . .
C20 C 0.6488(6) 0.5803(14) 0.9403(4) 0.022(2) Uani 1 1 d . .
C21 C 0.6471(6) 0.6755(15) 0.9933(4) 0.027(2) Uani 1 1 d . .
H21A H 0.6021 0.6989 1.0048 0.032 Uiso 1 1 calc R .
C22 C 0.7081(8) 0.7344(15) 1.0282(4) 0.033(3) Uani 1 1 d . .
H22A H 0.7047 0.7995 1.0631 0.040 Uiso 1 1 calc R .
C23 C 0.7768(8) 0.7007(17) 1.0137(5) 0.039(3) Uani 1 1 d . .
H23A H 0.8193 0.7353 1.0397 0.047 Uiso 1 1 calc R .
C24 C 0.7799(8) 0.6172(16) 0.9612(5) 0.037(3) Uani 1 1 d . .
H24A H 0.8251 0.5994 0.9494 0.044 Uiso 1 1 calc R .
C25 C 0.3430(6) 0.3389(13) 0.8310(4) 0.020(2) Uani 1 1 d . .
C26 C 0.3774(5) 0.1770(14) 0.8269(4) 0.018(2) Uani 1 1 d . .
C27 C 0.3284(7) 0.0367(14) 0.8155(5) 0.028(3) Uani 1 1 d . .
H27A H 0.3470 -0.0762 0.8129 0.033 Uiso 1 1 calc R .
C28 C 0.2561(7) 0.0584(15) 0.8081(5) 0.031(3) Uani 1 1 d . .
H28A H 0.2261 -0.0400 0.8003 0.037 Uiso 1 1 calc R .
C29 C 0.2243(6) 0.2202(14) 0.8115(4) 0.027(3) Uani 1 1 d . .
H29A H 0.1737 0.2316 0.8064 0.032 Uiso 1 1 calc R .
C30 C 0.2676(7) 0.3610(14) 0.8223(5) 0.031(3) Uani 1 1 d . .
H30A H 0.2475 0.4727 0.8239 0.038 Uiso 1 1 calc R .
N1 N 0.6124(6) 0.7123(11) 0.7341(4) 0.029(2) Uani 1 1 d . .
N2 N 0.6297(6) 0.3039(13) 0.6580(4) 0.030(2) Uani 1 1 d . .
N3 N 0.5669(6) 0.1801(13) 0.9921(4) 0.030(2) Uani 1 1 d . .
N4 N 0.7246(6) 0.4804(12) 0.8681(4) 0.031(3) Uani 1 1 d . .
N5 N 0.3853(6) 0.4916(10) 0.8466(4) 0.025(2) Uani 1 1 d . .
O1 O 0.5039(5) 0.5168(9) 0.7760(3) 0.030(2) Uani 1 1 d . .
O2 O 0.6110(6) 0.7564(10) 0.7870(4) 0.039(2) Uani 1 1 d . .
O3 O 0.6720(5) 0.7278(11) 0.7158(4) 0.040(2) Uani 1 1 d . .
O4 O 0.5681(4) 0.1703(10) 0.7594(3) 0.0268(17) Uani 1 1 d . .
O5 O 0.6701(5) 0.3175(12) 0.7075(3) 0.0373(19) Uani 1 1 d . .
O6 O 0.6446(6) 0.3752(10) 0.6131(4) 0.039(2) Uani 1 1 d . .
O7 O 0.6228(5) 0.0891(9) 0.8847(3) 0.0263(18) Uani 1 1 d . .
O8 O 0.5238(5) 0.2067(11) 0.9459(3) 0.0334(19) Uani 1 1 d . .
O9 O 0.5477(5) 0.1617(13) 1.0408(3) 0.045(3) Uani 1 1 d . .
O10 O 0.5897(4) 0.5257(10) 0.9080(3) 0.0260(18) Uani 1 1 d . .
O11 O 0.6751(5) 0.3986(11) 0.8372(3) 0.032(2) Uani 1 1 d . .
O12A O 0.7882(11) 0.481(2) 0.8587(8) 0.031(4) Uiso 0.50 1 d P 1
O12B O 0.7766(10) 0.521(2) 0.8411(7) 0.020(4) Uiso 0.50 1 d P 2
O13 O 0.4456(4) 0.1525(8) 0.8305(3) 0.0240(18) Uani 1 1 d . .
O14 O 0.4471(5) 0.4817(9) 0.8764(3) 0.0252(17) Uani 1 1 d . .
O15 O 0.3581(5) 0.6344(10) 0.8328(4) 0.036(2) Uani 1 1 d . .
K1 K 0.51279(14) -0.1844(3) 0.85997(10) 0.0288(5) Uani 1 1 d . .
K2 K 0.70559(14) 0.0457(3) 0.78492(10) 0.0288(6) Uani 1 1 d . .
Tb1 Tb 0.54738(3) 0.31206(6) 0.84326(2) 0.01955(15) Uani 1 1 d . .

loop_
_atom_site_aniso_label
_atom_site_aniso_U_11
_atom_site_aniso_U_22
_atom_site_aniso_U_33
_atom_site_aniso_U_23
_atom_site_aniso_U_13
_atom_site_aniso_U_12
C1 0.015(7) 0.016(5) 0.042(6) -0.003(4) 0.007(5) 0.003(4)
C2 0.014(7) 0.025(6) 0.033(5) 0.003(4) 0.010(5) 0.004(4)
C3 0.044(9) 0.030(6) 0.030(5) 0.001(5) 0.015(5) 0.010(6)
C4 0.072(13) 0.047(8) 0.024(5) 0.006(5) 0.009(7) 0.013(7)
C5 0.021(9) 0.048(8) 0.049(7) -0.004(6) -0.018(6) 0.019(6)
C6 0.017(8) 0.022(6) 0.062(7) 0.001(5) 0.005(6) 0.005(5)
C7 0.017(7) 0.025(6) 0.035(5) -0.001(4) 0.010(5) 0.006(4)
C8 0.025(7) 0.021(6) 0.036(5) 0.001(5) 0.010(5) 0.004(5)
C9 0.040(8) 0.032(6) 0.027(5) -0.001(5) 0.012(5) -0.002(6)
C10 0.050(12) 0.042(8) 0.035(6) 0.000(5) 0.000(6) 0.004(7)
C11 0.028(9) 0.030(7) 0.048(6) -0.004(5) 0.007(6) 0.002(5)
C12 0.024(8) 0.030(6) 0.035(6) -0.005(5) 0.011(5) 0.007(5)
C13 0.030(8) 0.019(5) 0.030(5) 0.007(4) 0.008(5) 0.010(5)
C14 0.030(7) 0.024(5) 0.027(4) 0.003(5) 0.010(5) 0.000(5)
C15 0.045(9) 0.023(6) 0.030(5) -0.003(5) 0.004(5) 0.005(6)
C16 0.033(9) 0.034(7) 0.037(5) -0.008(5) -0.011(5) 0.000(6)
C17 0.031(9) 0.053(9) 0.036(6) 0.006(5) 0.006(6) 0.007(6)
C18 0.038(10) 0.041(7) 0.041(6) 0.004(5) 0.017(7) 0.015(6)
C19 0.029(8) 0.018(5) 0.032(5) -0.005(4) 0.012(5) -0.004(5)
C20 0.012(7) 0.027(6) 0.028(5) -0.001(4) 0.007(5) -0.004(5)
C21 0.023(7) 0.035(6) 0.024(4) -0.004(5) 0.008(4) -0.005(5)
C22 0.041(9) 0.037(7) 0.021(4) -0.003(4) 0.002(5) -0.010(5)
C23 0.039(9) 0.045(7) 0.031(5) 0.002(5) -0.001(5) -0.021(7)
C24 0.028(9) 0.038(7) 0.046(6) -0.005(5) 0.010(6) -0.009(6)
C25 0.022(6) 0.020(6) 0.021(4) 0.004(4) 0.008(4) 0.001(4)
C26 0.006(5) 0.024(5) 0.026(4) 0.001(4) 0.008(4) -0.004(5)
C27 0.019(7) 0.020(6) 0.047(6) -0.006(5) 0.011(5) -0.006(5)
C28 0.017(7) 0.030(6) 0.048(6) -0.008(5) 0.014(6) -0.012(5)
C29 0.011(6) 0.034(7) 0.036(5) 0.004(5) 0.008(5) -0.004(5)
C30 0.028(8) 0.027(6) 0.041(6) -0.002(5) 0.012(6) 0.010(5)
N1 0.019(6) 0.024(5) 0.046(5) -0.003(4) 0.012(5) -0.004(4)
N2 0.022(6) 0.029(5) 0.041(5) 0.005(4) 0.015(5) 0.010(5)
N3 0.038(7) 0.024(5) 0.031(4) 0.006(4) 0.016(5) 0.003(5)
N4 0.026(7) 0.031(5) 0.043(5) -0.013(4) 0.022(5) -0.010(5)
N5 0.037(8) 0.011(4) 0.034(4) 0.004(3) 0.025(5) 0.006(4)
O1 0.028(6) 0.027(4) 0.039(4) 0.009(3) 0.020(4) 0.004(4)
O2 0.045(7) 0.035(4) 0.043(4) -0.009(3) 0.021(5) -0.013(4)
O3 0.014(6) 0.053(6) 0.057(5) 0.001(4) 0.019(4) -0.002(4)
O4 0.015(5) 0.039(4) 0.029(3) -0.005(3) 0.009(3) 0.007(4)
O5 0.022(6) 0.041(5) 0.047(4) 0.004(4) -0.001(4) -0.008(4)
O6 0.040(7) 0.034(5) 0.046(4) 0.011(4) 0.021(5) -0.004(4)
O7 0.026(5) 0.025(4) 0.028(3) 0.003(3) 0.005(3) 0.007(3)
O8 0.026(5) 0.040(5) 0.039(4) 0.003(4) 0.018(4) -0.001(4)
O9 0.035(7) 0.072(7) 0.033(4) 0.012(4) 0.018(4) 0.005(5)
O10 0.011(5) 0.036(4) 0.033(3) -0.010(3) 0.007(3) -0.003(3)
O11 0.014(5) 0.043(5) 0.041(4) -0.010(4) 0.013(4) -0.002(4)
O13 0.025(5) 0.014(4) 0.037(3) -0.009(3) 0.017(4) -0.005(3)
O14 0.012(5) 0.020(4) 0.045(4) 0.001(3) 0.010(4) -0.001(3)
O15 0.028(6) 0.027(5) 0.052(4) 0.007(3) 0.005(4) 0.008(4)
K1 0.0322(16) 0.0199(10) 0.0373(10) 0.0009(10) 0.0143(10) 0.0012(11)
K2 0.0202(15) 0.0284(13) 0.0406(11) -0.0016(10) 0.0130(11) -0.0008(10)
Tb1 0.0162(3) 0.0171(2) 0.0281(2) -0.0012(2) 0.01170(17) -0.0009(3)

loop_
_atom_type_symbol
_atom_type_description
_atom_type_scat_dispersion_real
_atom_type_scat_dispersion_imag
_atom_type_scat_source
C C 0.0033 0.0016 'International Tables Vol C Tables 4.2.6.8 and 6.1.1.4'
H H 0.0000 0.0000 'International Tables Vol C Tables 4.2.6.8 and 6.1.1.4'
N N 0.0061 0.0033 'International Tables Vol C Tables 4.2.6.8 and 6.1.1.4'
O O 0.0106 0.0060 'International Tables Vol C Tables 4.2.6.8 and 6.1.1.4'
K K 0.2009 0.2494 'International Tables Vol C Tables 4.2.6.8 and 6.1.1.4'
Tb Tb -0.1723 4.1537 'International Tables Vol C Tables 4.2.6.8 and 6.1.1.4'

loop_
_geom_angle_atom_site_label_1
_geom_angle_atom_site_label_2
_geom_angle_atom_site_label_3
_geom_angle
_geom_angle_site_symmetry_1
_geom_angle_site_symmetry_3
O1 C1 C6 122.5(10) . .
O1 C1 C2 122.7(11) . .
C6 C1 C2 114.9(10) . .
C3 C2 C1 123.6(12) . .
C3 C2 N1 116.3(9) . .
C1 C2 N1 120.1(9) . .
C4 C3 C2 119.2(12) . .
C3 C4 C5 120.7(11) . .
C6 C5 C4 117.0(14) . .
C1 C6 C5 124.5(12) . .
O4 C7 C12 121.1(9) . .
O4 C7 C8 125.5(11) . .
C12 C7 C8 113.3(10) . .
O4 C7 K2 45.9(5) . .
C12 C7 K2 136.5(8) . .
C8 C7 K2 94.5(7) . .
C9 C8 C7 122.9(11) . .
C9 C8 N2 116.4(9) . .
C7 C8 N2 120.5(10) . .
C10 C9 C8 120.2(10) . .
C9 C10 C11 120.5(12) . .
C12 C11 C10 118.7(13) . .
C11 C12 C7 124.3(10) . .
O7 C13 C18 122.0(9) . .
O7 C13 C14 124.7(11) . .
C18 C13 C14 113.2(11) . .
C15 C14 C13 123.6(11) . .
C15 C14 N3 117.1(9) . .
C13 C14 N3 119.3(10) . .
C14 C15 C16 119.9(10) . .
C15 C16 C17 119.4(11) . .
C18 C17 C16 119.5(13) . .
C17 C18 C13 124.3(10) . .
C17 C18 K2 149.4(9) . .
C13 C18 K2 84.8(7) . .
C24 C19 C20 122.4(9) . .
C24 C19 N4 119.4(10) . .
C20 C19 N4 118.1(11) . .
O10 C20 C21 120.2(9) . .
O10 C20 C19 124.9(9) . .
C21 C20 C19 114.9(10) . .
O10 C20 K1 51.5(5) . 1_565
C21 C20 K1 92.6(7) . 1_565
C19 C20 K1 125.4(7) . 1_565
C22 C21 C20 121.7(10) . .
C21 C22 C23 121.6(10) . .
C24 C23 C22 117.9(12) . .
C23 C24 C19 121.3(12) . .
C30 C25 C26 123.9(10) . .
C30 C25 N5 116.0(9) . .
C26 C25 N5 120.1(10) . .
O13 C26 C27 120.7(10) . .
O13 C26 C25 125.9(9) . .
C27 C26 C25 113.3(9) . .
C28 C27 C26 122.5(10) . .
C27 C28 C29 122.5(11) . .
C30 C29 C28 118.5(11) . .
C29 C30 C25 119.2(10) . .
O2 N1 O3 116.8(11) . .
O2 N1 C2 122.3(9) . .
O3 N1 C2 120.9(9) . .
O2 N1 K2 62.6(5) . 1_565
O3 N1 K2 65.1(6) . 1_565
C2 N1 K2 146.1(7) . 1_565
O6 N2 O5 120.7(10) . .
O6 N2 C8 118.6(9) . .
O5 N2 C8 120.6(8) . .
O8 N3 O9 121.9(10) . .
O8 N3 C14 119.9(8) . .
O9 N3 C14 118.3(9) . .
O11 N4 O12A 123.8(11) . .
O11 N4 O12B 115.0(10) . .
O12A N4 O12B 23.7(9) . .
O11 N4 C19 123.7(9) . .
O12A N4 C19 111.5(13) . .
O12B N4 C19 120.1(12) . .
O15 N5 O14 120.1(10) . .
O15 N5 C25 119.0(11) . .
O14 N5 C25 120.7(8) . .
O15 N5 K1 68.0(6) . 1_565
O14 N5 K1 54.8(5) . 1_565
C25 N5 K1 165.7(5) . 1_565
C1 O1 Tb1 142.2(6) . .
C1 O1 K1 115.5(6) . 1_565
Tb1 O1 K1 98.2(3) . 1_565
N1 O2 K1 138.9(8) . 1_565
N1 O2 K2 94.8(6) . 1_565
K1 O2 K2 111.7(3) 1_565 1_565
N1 O3 K2 139.2(7) . 2_656
N1 O3 K2 91.6(6) . 1_565
K2 O3 K2 109.6(3) 2_656 1_565
C7 O4 Tb1 138.6(7) . .
C7 O4 K2 114.3(6) . .
Tb1 O4 K2 106.8(3) . .
N2 O5 K2 123.5(7) . .
N2 O5 K2 117.7(6) . 2_656
K2 O5 K2 108.7(3) . 2_656
C13 O7 Tb1 117.6(6) . .
C13 O7 K1 127.3(6) . .
Tb1 O7 K1 95.4(3) . .
C13 O7 K2 110.7(7) . .
Tb1 O7 K2 98.4(2) . .
K1 O7 K2 102.8(2) . .
N3 O8 Tb1 128.9(7) . .
N3 O9 K1 167.0(8) . 3_657
C20 O10 Tb1 141.0(7) . .
C20 O10 K1 107.3(6) . 1_565
Tb1 O10 K1 103.6(3) . 1_565
N4 O11 Tb1 137.5(5) . .
N4 O11 K2 119.9(7) . .
Tb1 O11 K2 91.7(3) . .
N4 O12A K2 111.3(12) . 2_656
N4 O12B K2 134.8(12) . 2_656
C26 O13 Tb1 138.2(6) . .
C26 O13 K1 122.3(6) . .
Tb1 O13 K1 97.6(3) . .
N5 O14 Tb1 123.6(5) . .
N5 O14 K1 104.8(5) . 1_565
Tb1 O14 K1 93.7(2) . 1_565
N5 O15 K1 91.0(7) . 1_565
O9 K1 O2 161.1(3) 3_657 1_545
O9 K1 O10 89.8(2) 3_657 1_545
O2 K1 O10 74.7(2) 1_545 1_545
O9 K1 O14 72.6(3) 3_657 1_545
O2 K1 O14 106.1(2) 1_545 1_545
O10 K1 O14 56.1(2) 1_545 1_545
O9 K1 O13 84.3(2) 3_657 .
O2 K1 O13 109.0(2) 1_545 .
O10 K1 O13 169.0(2) 1_545 .
O14 K1 O13 129.9(2) 1_545 .
O9 K1 O7 100.5(3) 3_657 .
O2 K1 O7 72.8(2) 1_545 .
O10 K1 O7 101.6(2) 1_545 .
O14 K1 O7 155.8(2) 1_545 .
O13 K1 O7 70.5(2) . .
O9 K1 O1 126.6(3) 3_657 1_545
O2 K1 O1 56.9(2) 1_545 1_545
O10 K1 O1 65.9(2) 1_545 1_545
O14 K1 O1 54.19(18) 1_545 1_545
O13 K1 O1 125.0(2) . 1_545
O7 K1 O1 129.6(2) . 1_545
O9 K1 O15 71.5(3) 3_657 1_545
O2 K1 O15 120.3(3) 1_545 1_545
O10 K1 O15 96.8(2) 1_545 1_545
O14 K1 O15 40.8(2) 1_545 1_545
O13 K1 O15 90.1(2) . 1_545
O7 K1 O15 159.9(2) . 1_545
O1 K1 O15 65.7(2) 1_545 1_545
O9 K1 C20 89.0(3) 3_657 1_545
O2 K1 C20 72.7(3) 1_545 1_545
O10 K1 C20 21.3(2) 1_545 1_545
O14 K1 C20 75.9(3) 1_545 1_545
O13 K1 C20 148.8(3) . 1_545
O7 K1 C20 80.9(2) . 1_545
O1 K1 C20 83.0(2) 1_545 1_545
O15 K1 C20 116.6(2) 1_545 1_545
O9 K1 N5 74.3(3) 3_657 1_545
O2 K1 N5 111.3(2) 1_545 1_545
O10 K1 N5 76.0(2) 1_545 1_545
O14 K1 N5 20.4(2) 1_545 1_545
O13 K1 N5 111.0(2) . 1_545
O7 K1 N5 174.22(19) . 1_545
O1 K1 N5 54.44(19) 1_545 1_545
O15 K1 N5 21.0(2) 1_545 1_545
C20 K1 N5 96.2(3) 1_545 1_545
O9 K1 Tb1 96.8(2) 3_657 .
O2 K1 Tb1 87.95(18) 1_545 .
O10 K1 Tb1 137.78(18) 1_545 .
O14 K1 Tb1 163.79(17) 1_545 .
O13 K1 Tb1 34.79(16) . .
O7 K1 Tb1 36.16(15) . .
O1 K1 Tb1 133.71(14) 1_545 .
O15 K1 Tb1 124.86(16) 1_545 .
C20 K1 Tb1 116.86(19) 1_545 .
N5 K1 Tb1 145.82(18) 1_545 .
O9 K1 Tb1 104.1(2) 3_657 1_545
O2 K1 Tb1 68.78(18) 1_545 1_545
O10 K1 Tb1 33.49(15) 1_545 1_545
O14 K1 Tb1 39.24(14) 1_545 1_545
O13 K1 Tb1 157.37(17) . 1_545
O7 K1 Tb1 126.78(17) . 1_545
O1 K1 Tb1 34.01(15) 1_545 1_545
O15 K1 Tb1 73.28(15) 1_545 1_545
C20 K1 Tb1 53.53(18) 1_545 1_545
N5 K1 Tb1 53.42(15) 1_545 1_545
Tb1 K1 Tb1 156.38(6) . 1_545
O3 K2 O4 126.5(3) 2_646 .
O3 K2 O5 73.2(3) 2_646 .
O4 K2 O5 58.5(2) . .
O3 K2 O2 160.1(3) 2_646 1_545
O4 K2 O2 73.0(3) . 1_545
O5 K2 O2 121.6(3) . 1_545
O3 K2 O5 68.7(3) 2_646 2_646
O4 K2 O5 161.8(3) . 2_646
O5 K2 O5 127.35(14) . 2_646
O2 K2 O5 91.4(3) 1_545 2_646
O3 K2 O3 122.75(18) 2_646 1_545
O4 K2 O3 94.3(3) . 1_545
O5 K2 O3 107.4(3) . 1_545
O2 K2 O3 43.4(2) 1_545 1_545
O5 K2 O3 67.7(3) 2_646 1_545
O3 K2 O12B 77.7(4) 2_646 2_646
O4 K2 O12B 94.8(4) . 2_646
O5 K2 O12B 59.2(3) . 2_646
O2 K2 O12B 98.1(4) 1_545 2_646
O5 K2 O12B 77.9(4) 2_646 2_646
O3 K2 O12B 58.5(4) 1_545 2_646
O3 K2 O7 120.5(2) 2_646 .
O4 K2 O7 61.0(2) . .
O5 K2 O7 107.0(2) . .
O2 K2 O7 70.5(2) 1_545 .
O5 K2 O7 123.2(2) 2_646 .
O3 K2 O7 113.9(2) 1_545 .
O12B K2 O7 155.0(4) 2_646 .
O3 K2 O11 75.9(2) 2_646 .
O4 K2 O11 62.1(2) . .
O5 K2 O11 61.4(2) . .
O2 K2 O11 122.0(2) 1_545 .
O5 K2 O11 135.9(3) 2_646 .
O3 K2 O11 156.4(3) 1_545 .
O12B K2 O11 119.5(3) 2_646 .
O7 K2 O11 56.65(19) . .
O3 K2 N1 146.0(2) 2_646 1_545
O4 K2 N1 76.5(3) . 1_545
O5 K2 N1 109.2(3) . 1_545
O2 K2 N1 22.65(19) 1_545 1_545
O5 K2 N1 85.5(3) 2_646 1_545
O3 K2 N1 23.3(2) 1_545 1_545
O12B K2 N1 75.5(4) 2_646 1_545
O7 K2 N1 91.9(2) . 1_545
O11 K2 N1 136.2(2) . 1_545
O3 K2 O12A 84.1(4) 2_646 2_646
O4 K2 O12A 92.3(4) . 2_646
O5 K2 O12A 62.4(4) . 2_646
O2 K2 O12A 91.5(4) 1_545 2_646
O5 K2 O12A 78.5(4) 2_646 2_646
O3 K2 O12A 52.4(3) 1_545 2_646
O12B K2 O12A 6.7(5) 2_646 2_646
O7 K2 O12A 150.8(4) . 2_646
O11 K2 O12A 123.6(3) . 2_646
N1 K2 O12A 68.9(4) 1_545 2_646
O3 K2 C7 125.9(3) 2_646 .
O4 K2 C7 19.81(19) . .
O5 K2 C7 52.6(3) . .
O2 K2 C7 70.5(3) 1_545 .
O5 K2 C7 145.4(2) 2_646 .
O3 K2 C7 79.4(3) 1_545 .
O12B K2 C7 75.9(4) 2_646 .
O7 K2 C7 79.4(2) . .
O11 K2 C7 77.5(2) . .
N1 K2 C7 66.3(3) 1_545 .
O12A K2 C7 72.9(4) 2_646 .
O1 Tb1 O10 88.2(3) . .
O1 Tb1 O13 95.5(3) . .
O10 Tb1 O13 132.8(2) . .
O1 Tb1 O4 82.7(3) . .
O10 Tb1 O4 142.8(3) . .
O13 Tb1 O4 84.0(2) . .
O1 Tb1 O7 156.9(2) . .
O10 Tb1 O7 99.2(3) . .
O13 Tb1 O7 95.4(3) . .
O4 Tb1 O7 78.2(3) . .
O1 Tb1 O14 68.2(2) . .
O10 Tb1 O14 68.1(3) . .
O13 Tb1 O14 69.9(2) . .
O4 Tb1 O14 138.0(3) . .
O7 Tb1 O14 134.9(2) . .
O1 Tb1 O11 91.0(3) . .
O10 Tb1 O11 66.9(2) . .
O13 Tb1 O11 159.3(2) . .
O4 Tb1 O11 77.3(3) . .
O7 Tb1 O11 72.3(3) . .
O14 Tb1 O11 130.6(3) . .
O1 Tb1 O8 137.1(3) . .
O10 Tb1 O8 75.3(3) . .
O13 Tb1 O8 70.4(3) . .
O4 Tb1 O8 132.7(3) . .
O7 Tb1 O8 65.9(2) . .
O14 Tb1 O8 68.9(3) . .
O11 Tb1 O8 116.7(3) . .
O1 Tb1 K1 135.0(2) . .
O10 Tb1 K1 134.43(19) . .
O13 Tb1 K1 47.59(19) . .
O4 Tb1 K1 70.38(19) . .
O7 Tb1 K1 48.4(2) . .
O14 Tb1 K1 109.56(16) . .
O11 Tb1 K1 116.12(19) . .
O8 Tb1 K1 62.91(19) . .
O1 Tb1 K1 47.75(19) . 1_565
O10 Tb1 K1 42.9(2) . 1_565
O13 Tb1 K1 113.40(18) . 1_565
O4 Tb1 K1 127.20(19) . 1_565
O7 Tb1 K1 141.9(2) . 1_565
O14 Tb1 K1 47.03(16) . 1_565
O11 Tb1 K1 85.40(19) . 1_565
O8 Tb1 K1 99.70(19) . 1_565
K1 Tb1 K1 156.38(6) . 1_565
O1 Tb1 K2 110.12(17) . .
O10 Tb1 K2 112.7(2) . .
O13 Tb1 K2 109.91(16) . .
O4 Tb1 K2 40.5(2) . .
O7 Tb1 K2 46.84(15) . .
O14 Tb1 K2 178.21(18) . .
O11 Tb1 K2 49.49(18) . .
O8 Tb1 K2 112.7(2) . .
K1 Tb1 K2 71.11(5) . .
K1 Tb1 K2 132.40(5) 1_565 .

loop_
_geom_bond_atom_site_label_1
_geom_bond_atom_site_label_2
_geom_bond_distance
_geom_bond_site_symmetry_2
C1 O1 1.317(12) .
C1 C6 1.347(18) .
C1 C2 1.419(14) .
C2 C3 1.400(14) .
C2 N1 1.421(16) .
C3 C4 1.32(2) .
C4 C5 1.45(2) .
C5 C6 1.401(17) .
C7 O4 1.294(14) .
C7 C12 1.417(18) .
C7 C8 1.437(13) .
C7 K2 3.482(13) .
C8 C9 1.390(17) .
C8 N2 1.458(16) .
C9 C10 1.34(2) .
C10 C11 1.418(16) .
C11 C12 1.368(18) .
C13 O7 1.315(15) .
C13 C18 1.406(19) .
C13 C14 1.434(12) .
C14 C15 1.368(17) .
C14 N3 1.456(15) .
C15 C16 1.378(19) .
C16 C17 1.401(15) .
C17 C18 1.37(2) .
C18 K2 3.510(13) .
C19 C24 1.366(18) .
C19 C20 1.442(15) .
C19 N4 1.447(12) .
C20 O10 1.298(14) .
C20 C21 1.414(13) .
C20 K1 3.415(12) 1_565
C21 C22 1.362(18) .
C22 C23 1.421(19) .
C23 C24 1.364(16) .
C25 C30 1.419(17) .
C25 C26 1.425(14) .
C25 N5 1.440(14) .
C26 O13 1.296(12) .
C26 C27 1.424(15) .
C27 C28 1.361(17) .
C28 C29 1.402(16) .
C29 C30 1.362(16) .
N1 O2 1.248(11) .
N1 O3 1.276(12) .
N1 K2 3.230(10) 1_565
N2 O6 1.233(10) .
N2 O5 1.247(13) .
N3 O8 1.227(14) .
N3 O9 1.228(10) .
N4 O11 1.243(13) .
N4 O12A 1.26(2) .
N4 O12B 1.286(18) .
N5 O15 1.239(11) .
N5 O14 1.247(13) .
N5 K1 3.463(10) 1_565
O1 Tb1 2.256(8) .
O1 K1 2.986(8) 1_565
O2 K1 2.734(8) 1_565
O2 K2 2.877(9) 1_565
O3 K2 2.718(9) 2_656
O3 K2 2.931(9) 1_565
O4 Tb1 2.287(6) .
O4 K2 2.744(8) .
O5 K2 2.751(9) .
O5 K2 2.928(9) 2_656
O7 Tb1 2.334(8) .
O7 K1 2.959(9) .
O7 K2 2.984(7) .
O8 Tb1 2.574(6) .
O9 K1 2.699(7) 3_657
O10 Tb1 2.266(7) .
O10 K1 2.797(8) 1_565
O11 Tb1 2.537(8) .
O11 K2 3.078(8) .
O12A K2 3.312(17) 2_656
O12B K2 2.936(14) 2_656
O13 Tb1 2.267(8) .
O13 K1 2.934(8) .
O14 Tb1 2.531(7) .
O14 K1 2.927(7) 1_565
O15 K1 3.211(10) 1_565
K1 O9 2.699(7) 3_657
K1 O2 2.734(8) 1_545
K1 O10 2.797(8) 1_545
K1 O14 2.927(7) 1_545
K1 O1 2.986(8) 1_545
K1 O15 3.211(10) 1_545
K1 C20 3.415(12) 1_545
K1 N5 3.463(10) 1_545
K1 Tb1 3.938(3) .
K1 Tb1 3.992(3) 1_545
K2 O3 2.718(9) 2_646
K2 O2 2.877(9) 1_545
K2 O5 2.928(9) 2_646
K2 O3 2.931(9) 1_545
K2 O12B 2.936(14) 2_646
K2 N1 3.230(10) 1_545
K2 O12A 3.312(17) 2_646
Tb1 K1 3.992(3) 1_565

loop_
_geom_torsion_atom_site_label_1
_geom_torsion_atom_site_label_2
_geom_torsion_atom_site_label_3
_geom_torsion_atom_site_label_4
_geom_torsion
_geom_torsion_site_symmetry_1
_geom_torsion_site_symmetry_4
O1 C1 C2 C3 175.9(10) . .
C6 C1 C2 C3 -2.5(15) . .
O1 C1 C2 N1 -2.2(15) . .
C6 C1 C2 N1 179.4(10) . .
C1 C2 C3 C4 2.0(18) . .
N1 C2 C3 C4 -179.9(11) . .
C2 C3 C4 C5 1.4(19) . .
C3 C4 C5 C6 -3.9(19) . .
O1 C1 C6 C5 -178.8(10) . .
C2 C1 C6 C5 -0.3(17) . .
C4 C5 C6 C1 3.4(18) . .
O4 C7 C8 C9 -178.3(11) . .
C12 C7 C8 C9 -0.6(16) . .
K2 C7 C8 C9 145.0(10) . .
O4 C7 C8 N2 -2.9(16) . .
C12 C7 C8 N2 174.8(10) . .
K2 C7 C8 N2 -39.6(10) . .
C7 C8 C9 C10 -1.6(19) . .
N2 C8 C9 C10 -177.1(11) . .
C8 C9 C10 C11 2(2) . .
C9 C10 C11 C12 -0.9(19) . .
C10 C11 C12 C7 -1.4(19) . .
O4 C7 C12 C11 179.9(11) . .
C8 C7 C12 C11 2.1(17) . .
K2 C7 C12 C11 -123.1(12) . .
O7 C13 C14 C15 -177.5(11) . .
C18 C13 C14 C15 0.1(16) . .
O7 C13 C14 N3 5.3(16) . .
C18 C13 C14 N3 -177.0(10) . .
C13 C14 C15 C16 2.0(18) . .
N3 C14 C15 C16 179.2(11) . .
C14 C15 C16 C17 -2.1(18) . .
C15 C16 C17 C18 0.1(19) . .
C16 C17 C18 C13 2(2) . .
C16 C17 C18 K2 161.5(12) . .
O7 C13 C18 C17 175.5(11) . .
C14 C13 C18 C17 -2.2(17) . .
O7 C13 C18 K2 5.9(10) . .
C14 C13 C18 K2 -171.8(8) . .
C24 C19 C20 O10 -179.3(11) . .
N4 C19 C20 O10 4.3(16) . .
C24 C19 C20 C21 3.5(16) . .
N4 C19 C20 C21 -172.9(9) . .
C24 C19 C20 K1 116.6(11) . 1_565
N4 C19 C20 K1 -59.8(12) . 1_565
O10 C20 C21 C22 179.9(10) . .
C19 C20 C21 C22 -2.8(16) . .
K1 C20 C21 C22 -134.2(10) 1_565 .
C20 C21 C22 C23 -1.0(18) . .
C21 C22 C23 C24 4.4(18) . .
C22 C23 C24 C19 -3.7(18) . .
C20 C19 C24 C23 -0.2(19) . .
N4 C19 C24 C23 176.1(11) . .
C30 C25 C26 O13 175.1(9) . .
N5 C25 C26 O13 -7.0(13) . .
C30 C25 C26 C27 -2.4(13) . .
N5 C25 C26 C27 175.6(8) . .
O13 C26 C27 C28 -176.3(9) . .
C25 C26 C27 C28 1.3(14) . .
C26 C27 C28 C29 -0.4(16) . .
C27 C28 C29 C30 0.4(16) . .
C28 C29 C30 C25 -1.4(14) . .
C26 C25 C30 C29 2.6(14) . .
N5 C25 C30 C29 -175.5(8) . .
C3 C2 N1 O2 149.4(10) . .
C1 C2 N1 O2 -32.4(15) . .
C3 C2 N1 O3 -29.1(15) . .
C1 C2 N1 O3 149.1(10) . .
C3 C2 N1 K2 61.5(14) . 1_565
C1 C2 N1 K2 -120.3(10) . 1_565
C9 C8 N2 O6 7.8(15) . .
C7 C8 N2 O6 -167.8(9) . .
C9 C8 N2 O5 -172.4(10) . .
C7 C8 N2 O5 12.0(16) . .
C15 C14 N3 O8 155.3(11) . .
C13 C14 N3 O8 -27.4(15) . .
C15 C14 N3 O9 -23.9(15) . .
C13 C14 N3 O9 153.4(10) . .
C24 C19 N4 O11 167.6(12) . .
C20 C19 N4 O11 -15.9(16) . .
C24 C19 N4 O12A -1.4(17) . .
C20 C19 N4 O12A 175.1(13) . .
C24 C19 N4 O12B -26.0(19) . .
C20 C19 N4 O12B 150.5(14) . .
C30 C25 N5 O15 -23.5(12) . .
C26 C25 N5 O15 158.4(8) . .
C30 C25 N5 O14 152.6(8) . .
C26 C25 N5 O14 -25.5(11) . .
C30 C25 N5 K1 -140(3) . 1_565
C26 C25 N5 K1 42(3) . 1_565
C6 C1 O1 Tb1 89.2(15) . .
C2 C1 O1 Tb1 -89.1(14) . .
C6 C1 O1 K1 -120.1(10) . 1_565
C2 C1 O1 K1 61.6(11) . 1_565
O3 N1 O2 K1 168.8(7) . 1_565
C2 N1 O2 K1 -9.8(16) . 1_565
K2 N1 O2 K1 131.3(10) 1_565 1_565
O3 N1 O2 K2 37.5(9) . 1_565
C2 N1 O2 K2 -141.1(9) . 1_565
O2 N1 O3 K2 86.6(13) . 2_656
C2 N1 O3 K2 -94.8(14) . 2_656
K2 N1 O3 K2 123.1(11) 1_565 2_656
O2 N1 O3 K2 -36.5(9) . 1_565
C2 N1 O3 K2 142.0(9) . 1_565
C12 C7 O4 Tb1 -61.5(15) . .
C8 C7 O4 Tb1 116.0(11) . .
K2 C7 O4 Tb1 172.1(13) . .
C12 C7 O4 K2 126.4(9) . .
C8 C7 O4 K2 -56.0(12) . .
O6 N2 O5 K2 -136.7(8) . .
C8 N2 O5 K2 43.4(12) . .
O6 N2 O5 K2 4.9(13) . 2_656
C8 N2 O5 K2 -175.0(7) . 2_656
C18 C13 O7 Tb1 -119.3(10) . .
C14 C13 O7 Tb1 58.1(12) . .
C18 C13 O7 K1 118.5(10) . .
C14 C13 O7 K1 -64.1(13) . .
C18 C13 O7 K2 -7.4(12) . .
C14 C13 O7 K2 170.1(8) . .
O9 N3 O8 Tb1 165.8(8) . .
C14 N3 O8 Tb1 -13.3(15) . .
O8 N3 O9 K1 -46(4) . 3_657
C14 N3 O9 K1 133(3) . 3_657
C21 C20 O10 Tb1 -152.6(8) . .
C19 C20 O10 Tb1 30.4(17) . .
K1 C20 O10 Tb1 140.8(10) 1_565 .
C21 C20 O10 K1 66.7(10) . 1_565
C19 C20 O10 K1 -110.4(10) . 1_565
O12A N4 O11 Tb1 168.0(12) . .
O12B N4 O11 Tb1 -166.8(11) . .
C19 N4 O11 Tb1 0.2(18) . .
O12A N4 O11 K2 35.3(17) . .
O12B N4 O11 K2 60.6(14) . .
C19 N4 O11 K2 -132.4(9) . .
O11 N4 O12A K2 47.1(16) . 2_656
O12B N4 O12A K2 -28(2) . 2_656
C19 N4 O12A K2 -143.9(8) . 2_656
O11 N4 O12B K2 19(2) . 2_656
O12A N4 O12B K2 137(4) . 2_656
C19 N4 O12B K2 -148.7(10) . 2_656
C27 C26 O13 Tb1 176.9(7) . .
C25 C26 O13 Tb1 -0.3(14) . .
C27 C26 O13 K1 -23.0(11) . .
C25 C26 O13 K1 159.8(7) . .
O15 N5 O14 Tb1 -125.0(7) . .
C25 N5 O14 Tb1 58.9(9) . .
K1 N5 O14 Tb1 -104.9(5) 1_565 .
O15 N5 O14 K1 -20.2(9) . 1_565
C25 N5 O14 K1 163.8(6) . 1_565
O14 N5 O15 K1 17.7(7) . 1_565
C25 N5 O15 K1 -166.2(6) . 1_565
C26 O13 K1 O9 -56.2(7) . 3_657
Tb1 O13 K1 O9 110.5(3) . 3_657
C26 O13 K1 O2 137.5(6) . 1_545
Tb1 O13 K1 O2 -55.8(3) . 1_545
C26 O13 K1 O10 -114.1(12) . 1_545
Tb1 O13 K1 O10 52.7(11) . 1_545
C26 O13 K1 O14 5.4(7) . 1_545
Tb1 O13 K1 O14 172.1(2) . 1_545
C26 O13 K1 O7 -159.5(7) . .
Tb1 O13 K1 O7 7.23(18) . .
C26 O13 K1 O1 75.1(7) . 1_545
Tb1 O13 K1 O1 -118.1(3) . 1_545
C26 O13 K1 O15 15.2(6) . 1_545
Tb1 O13 K1 O15 -178.1(2) . 1_545
C26 O13 K1 C20 -134.7(7) . 1_545
Tb1 O13 K1 C20 32.0(4) . 1_545
C26 O13 K1 N5 14.5(7) . 1_545
Tb1 O13 K1 N5 -178.69(19) . 1_545
C26 O13 K1 Tb1 -166.8(8) . .
C26 O13 K1 Tb1 57.1(8) . 1_545
Tb1 O13 K1 Tb1 -136.1(3) . 1_545
C13 O7 K1 O9 44.1(8) . 3_657
Tb1 O7 K1 O9 -87.1(3) . 3_657
K2 O7 K1 O9 173.1(3) . 3_657
C13 O7 K1 O2 -117.7(8) . 1_545
Tb1 O7 K1 O2 111.2(3) . 1_545
K2 O7 K1 O2 11.3(3) . 1_545
C13 O7 K1 O10 -47.9(8) . 1_545
Tb1 O7 K1 O10 -179.04(19) . 1_545
K2 O7 K1 O10 81.1(2) . 1_545
C13 O7 K1 O14 -26.6(11) . 1_545
Tb1 O7 K1 O14 -157.8(4) . 1_545
K2 O7 K1 O14 102.4(4) . 1_545
C13 O7 K1 O13 124.1(8) . .
Tb1 O7 K1 O13 -6.99(17) . .
K2 O7 K1 O13 -106.9(2) . .
C13 O7 K1 O1 -116.1(8) . 1_545
Tb1 O7 K1 O1 112.8(3) . 1_545
K2 O7 K1 O1 12.9(4) . 1_545
C13 O7 K1 O15 108.6(9) . 1_545
Tb1 O7 K1 O15 -22.6(7) . 1_545
K2 O7 K1 O15 -122.4(5) . 1_545
C13 O7 K1 C20 -43.2(8) . 1_545
Tb1 O7 K1 C20 -174.3(2) . 1_545
K2 O7 K1 C20 85.8(2) . 1_545
C13 O7 K1 N5 17(3) . 1_545
Tb1 O7 K1 N5 -114(2) . 1_545
K2 O7 K1 N5 146(2) . 1_545
C13 O7 K1 Tb1 131.1(9) . .
K2 O7 K1 Tb1 -99.9(3) . .
C13 O7 K1 Tb1 -72.5(8) . 1_545
Tb1 O7 K1 Tb1 156.34(11) . 1_545
K2 O7 K1 Tb1 56.5(3) . 1_545
C7 O4 K2 O3 95.5(7) . 2_646
Tb1 O4 K2 O3 -79.0(3) . 2_646
C7 O4 K2 O5 66.5(7) . .
Tb1 O4 K2 O5 -108.0(4) . .
C7 O4 K2 O2 -79.7(7) . 1_545
Tb1 O4 K2 O2 105.8(3) . 1_545
C7 O4 K2 O5 -47.9(11) . 2_646
Tb1 O4 K2 O5 137.6(6) . 2_646
C7 O4 K2 O3 -41.3(7) . 1_545
Tb1 O4 K2 O3 144.2(3) . 1_545
C7 O4 K2 O12B 17.4(8) . 2_646
Tb1 O4 K2 O12B -157.2(4) . 2_646
C7 O4 K2 O7 -156.4(8) . .
Tb1 O4 K2 O7 29.1(2) . .
C7 O4 K2 O11 138.4(7) . .
Tb1 O4 K2 O11 -36.2(2) . .
C7 O4 K2 N1 -56.5(7) . 1_545
Tb1 O4 K2 N1 129.0(3) . 1_545
C7 O4 K2 O12A 11.2(8) . 2_646
Tb1 O4 K2 O12A -163.4(4) . 2_646
Tb1 O4 K2 C7 -174.5(9) . .
N2 O5 K2 O3 137.5(8) . 2_646
K2 O5 K2 O3 -7.0(2) 2_656 2_646
N2 O5 K2 O4 -66.6(8) . .
K2 O5 K2 O4 148.9(4) 2_656 .
N2 O5 K2 O2 -27.9(9) . 1_545
K2 O5 K2 O2 -172.4(2) 2_656 1_545
N2 O5 K2 O5 92.5(7) . 2_646
K2 O5 K2 O5 -52.0(4) 2_656 2_646
N2 O5 K2 O3 17.6(8) . 1_545
K2 O5 K2 O3 -126.9(3) 2_656 1_545
N2 O5 K2 O12B 52.1(8) . 2_646
K2 O5 K2 O12B -92.4(5) 2_656 2_646
N2 O5 K2 O7 -105.0(8) . .
K2 O5 K2 O7 110.5(3) 2_656 .
N2 O5 K2 O11 -139.7(9) . .
K2 O5 K2 O11 75.8(3) 2_656 .
N2 O5 K2 N1 -6.8(8) . 1_545
K2 O5 K2 N1 -151.3(2) 2_656 1_545
N2 O5 K2 O12A 45.4(8) . 2_646
K2 O5 K2 O12A -99.1(5) 2_656 2_646
N2 O5 K2 C7 -43.5(7) . .
K2 O5 K2 C7 172.0(4) 2_656 .
C13 O7 K2 O3 -33.7(7) . 2_646
Tb1 O7 K2 O3 90.1(4) . 2_646
K1 O7 K2 O3 -172.4(3) . 2_646
C13 O7 K2 O4 -151.3(7) . .
Tb1 O7 K2 O4 -27.5(3) . .
K1 O7 K2 O4 70.1(3) . .
C13 O7 K2 O5 -114.0(6) . .
Tb1 O7 K2 O5 9.9(4) . .
K1 O7 K2 O5 107.4(3) . .
C13 O7 K2 O2 127.8(7) . 1_545
Tb1 O7 K2 O2 -108.4(4) . 1_545
K1 O7 K2 O2 -10.9(3) . 1_545
C13 O7 K2 O5 49.4(7) . 2_646
Tb1 O7 K2 O5 173.2(3) . 2_646
K1 O7 K2 O5 -89.2(3) . 2_646
C13 O7 K2 O3 127.5(6) . 1_545
Tb1 O7 K2 O3 -108.7(3) . 1_545
K1 O7 K2 O3 -11.1(3) . 1_545
C13 O7 K2 O12B -166.3(9) . 2_646
Tb1 O7 K2 O12B -42.5(9) . 2_646
K1 O7 K2 O12B 55.1(9) . 2_646
C13 O7 K2 O11 -77.3(7) . .
Tb1 O7 K2 O11 46.6(3) . .
K1 O7 K2 O11 144.1(3) . .
C13 O7 K2 N1 135.2(7) . 1_545
Tb1 O7 K2 N1 -100.9(3) . 1_545
K1 O7 K2 N1 -3.4(3) . 1_545
C13 O7 K2 O12A -177.6(8) . 2_646
Tb1 O7 K2 O12A -53.8(8) . 2_646
K1 O7 K2 O12A 43.8(8) . 2_646
C13 O7 K2 C7 -159.3(7) . .
Tb1 O7 K2 C7 -35.4(3) . .
K1 O7 K2 C7 62.1(3) . .
N4 O11 K2 O3 -33.5(6) . 2_646
Tb1 O11 K2 O3 176.4(3) . 2_646
N4 O11 K2 O4 -179.2(7) . .
Tb1 O11 K2 O4 30.6(2) . .
N4 O11 K2 O5 -111.8(7) . .
Tb1 O11 K2 O5 98.0(3) . .
N4 O11 K2 O2 136.8(6) . 1_545
Tb1 O11 K2 O2 -13.3(4) . 1_545
N4 O11 K2 O5 3.6(8) . 2_646
Tb1 O11 K2 O5 -146.6(3) . 2_646
N4 O11 K2 O3 -178.3(6) . 1_545
Tb1 O11 K2 O3 31.5(6) . 1_545
N4 O11 K2 O12B -100.2(8) . 2_646
Tb1 O11 K2 O12B 109.6(5) . 2_646
N4 O11 K2 O7 108.8(7) . .
Tb1 O11 K2 O7 -41.4(2) . .
N4 O11 K2 N1 159.7(6) . 1_545
Tb1 O11 K2 N1 9.6(4) . 1_545
N4 O11 K2 O12A -106.4(8) . 2_646
Tb1 O11 K2 O12A 103.4(5) . 2_646
N4 O11 K2 C7 -165.8(7) . .
Tb1 O11 K2 C7 44.0(2) . .
O4 C7 K2 O3 -99.1(7) . 2_646
C12 C7 K2 O3 169.4(8) . 2_646
C8 C7 K2 O3 38.3(7) . 2_646
C12 C7 K2 O4 -91.4(11) . .
C8 C7 K2 O4 137.4(11) . .
O4 C7 K2 O5 -100.3(8) . .
C12 C7 K2 O5 168.2(10) . .
C8 C7 K2 O5 37.1(6) . .
O4 C7 K2 O2 93.8(7) . 1_545
C12 C7 K2 O2 2.3(9) . 1_545
C8 C7 K2 O2 -128.8(6) . 1_545
O4 C7 K2 O5 155.9(7) . 2_646
C12 C7 K2 O5 64.5(10) . 2_646
C8 C7 K2 O5 -66.7(8) . 2_646
O4 C7 K2 O3 138.0(7) . 1_545
C12 C7 K2 O3 46.5(9) . 1_545
C8 C7 K2 O3 -84.7(6) . 1_545
O4 C7 K2 O12B -162.1(8) . 2_646
C12 C7 K2 O12B 106.4(10) . 2_646
C8 C7 K2 O12B -24.7(7) . 2_646
O4 C7 K2 O7 20.9(7) . .
C12 C7 K2 O7 -70.5(9) . .
C8 C7 K2 O7 158.3(6) . .
O4 C7 K2 O11 -37.0(7) . .
C12 C7 K2 O11 -128.4(9) . .
C8 C7 K2 O11 100.4(6) . .
O4 C7 K2 N1 117.7(7) . 1_545
C12 C7 K2 N1 26.3(9) . 1_545
C8 C7 K2 N1 -104.9(6) . 1_545
O4 C7 K2 O12A -168.3(8) . 2_646
C12 C7 K2 O12A 100.2(10) . 2_646
C8 C7 K2 O12A -30.9(7) . 2_646
C1 O1 Tb1 O10 137.5(12) . .
K1 O1 Tb1 O10 -16.0(3) 1_565 .
C1 O1 Tb1 O13 -89.6(12) . .
K1 O1 Tb1 O13 116.8(2) 1_565 .
C1 O1 Tb1 O4 -6.4(12) . .
K1 O1 Tb1 O4 -159.9(3) 1_565 .
C1 O1 Tb1 O7 28.1(17) . .
K1 O1 Tb1 O7 -125.5(7) 1_565 .
C1 O1 Tb1 O14 -155.4(13) . .
K1 O1 Tb1 O14 51.1(2) 1_565 .
C1 O1 Tb1 O11 70.6(12) . .
K1 O1 Tb1 O11 -82.9(3) 1_565 .
C1 O1 Tb1 O8 -156.5(11) . .
K1 O1 Tb1 O8 49.9(5) 1_565 .
C1 O1 Tb1 K1 -59.1(13) . .
K1 O1 Tb1 K1 147.38(14) 1_565 .
C1 O1 Tb1 K1 153.5(13) . 1_565
C1 O1 Tb1 K2 23.9(13) . .
K1 O1 Tb1 K2 -129.59(15) 1_565 .
C20 O10 Tb1 O1 -124.1(10) . .
K1 O10 Tb1 O1 17.5(3) 1_565 .
C20 O10 Tb1 O13 140.0(9) . .
K1 O10 Tb1 O13 -78.4(4) 1_565 .
C20 O10 Tb1 O4 -48.7(12) . .
K1 O10 Tb1 O4 92.9(5) 1_565 .
C20 O10 Tb1 O7 33.8(10) . .
K1 O10 Tb1 O7 175.4(2) 1_565 .
C20 O10 Tb1 O14 168.7(10) . .
K1 O10 Tb1 O14 -49.7(2) 1_565 .
C20 O10 Tb1 O11 -32.3(9) . .
K1 O10 Tb1 O11 109.3(3) 1_565 .
C20 O10 Tb1 O8 95.8(10) . .
K1 O10 Tb1 O8 -122.6(3) 1_565 .
C20 O10 Tb1 K1 72.3(10) . .
K1 O10 Tb1 K1 -146.10(15) 1_565 .
C20 O10 Tb1 K1 -141.6(10) . 1_565
C20 O10 Tb1 K2 -13.1(10) . .
K1 O10 Tb1 K2 128.55(17) 1_565 .
C26 O13 Tb1 O1 -46.0(9) . .
K1 O13 Tb1 O1 150.9(2) . .
C26 O13 Tb1 O10 46.6(10) . .
K1 O13 Tb1 O10 -116.5(3) . .
C26 O13 Tb1 O4 -128.1(9) . .
K1 O13 Tb1 O4 68.8(2) . .
C26 O13 Tb1 O7 154.4(8) . .
K1 O13 Tb1 O7 -8.7(2) . .
C26 O13 Tb1 O14 18.4(8) . .
K1 O13 Tb1 O14 -144.8(3) . .
C26 O13 Tb1 O11 -153.6(8) . .
K1 O13 Tb1 O11 43.3(8) . .
C26 O13 Tb1 O8 92.4(9) . .
K1 O13 Tb1 O8 -70.8(2) . .
C26 O13 Tb1 K1 163.1(9) . .
C26 O13 Tb1 K1 0.0(9) . 1_565
K1 O13 Tb1 K1 -163.10(10) . 1_565
C26 O13 Tb1 K2 -159.7(8) . .
K1 O13 Tb1 K2 37.1(2) . .
C7 O4 Tb1 O1 -39.3(11) . .
K2 O4 Tb1 O1 133.1(3) . .
C7 O4 Tb1 O10 -116.6(11) . .
K2 O4 Tb1 O10 55.9(5) . .
C7 O4 Tb1 O13 57.0(11) . .
K2 O4 Tb1 O13 -130.5(3) . .
C7 O4 Tb1 O7 153.8(11) . .
K2 O4 Tb1 O7 -33.8(3) . .
C7 O4 Tb1 O14 6.2(12) . .
K2 O4 Tb1 O14 178.6(2) . .
C7 O4 Tb1 O11 -132.0(11) . .
K2 O4 Tb1 O11 40.5(3) . .
C7 O4 Tb1 O8 113.3(10) . .
K2 O4 Tb1 O8 -74.3(4) . .
C7 O4 Tb1 K1 104.0(11) . .
K2 O4 Tb1 K1 -83.6(2) . .
C7 O4 Tb1 K1 -57.9(11) . 1_565
K2 O4 Tb1 K1 114.5(2) . 1_565
C7 O4 Tb1 K2 -172.4(12) . .
C13 O7 Tb1 O1 113.4(9) . .
K1 O7 Tb1 O1 -109.1(7) . .
K2 O7 Tb1 O1 -5.3(9) . .
C13 O7 Tb1 O10 6.1(8) . .
K1 O7 Tb1 O10 143.6(2) . .
K2 O7 Tb1 O10 -112.6(2) . .
C13 O7 Tb1 O13 -128.9(7) . .
K1 O7 Tb1 O13 8.6(2) . .
K2 O7 Tb1 O13 112.4(2) . .
C13 O7 Tb1 O4 148.4(8) . .
K1 O7 Tb1 O4 -74.2(2) . .
K2 O7 Tb1 O4 29.7(3) . .
C13 O7 Tb1 O14 -62.0(9) . .
K1 O7 Tb1 O14 75.4(4) . .
K2 O7 Tb1 O14 179.2(3) . .
C13 O7 Tb1 O11 68.1(7) . .
K1 O7 Tb1 O11 -154.4(2) . .
K2 O7 Tb1 O11 -50.6(2) . .
C13 O7 Tb1 O8 -63.2(7) . .
K1 O7 Tb1 O8 74.3(3) . .
K2 O7 Tb1 O8 178.1(4) . .
C13 O7 Tb1 K1 -137.5(8) . .
K2 O7 Tb1 K1 103.8(3) . .
C13 O7 Tb1 K1 11.1(9) . 1_565
K1 O7 Tb1 K1 148.60(16) . 1_565
K2 O7 Tb1 K1 -107.6(2) . 1_565
C13 O7 Tb1 K2 118.7(8) . .
K1 O7 Tb1 K2 -103.8(3) . .
N5 O14 Tb1 O1 58.7(7) . .
K1 O14 Tb1 O1 -51.9(3) 1_565 .
N5 O14 Tb1 O10 155.8(7) . .
K1 O14 Tb1 O10 45.2(2) 1_565 .
N5 O14 Tb1 O13 -46.2(7) . .
K1 O14 Tb1 O13 -156.7(3) 1_565 .
N5 O14 Tb1 O4 9.0(8) . .
K1 O14 Tb1 O4 -101.6(4) 1_565 .
N5 O14 Tb1 O7 -123.3(7) . .
K1 O14 Tb1 O7 126.2(3) 1_565 .
N5 O14 Tb1 O11 130.1(6) . .
K1 O14 Tb1 O11 19.5(4) 1_565 .
N5 O14 Tb1 O8 -122.2(7) . .
K1 O14 Tb1 O8 127.3(3) 1_565 .
N5 O14 Tb1 K1 -73.1(7) . .
K1 O14 Tb1 K1 176.38(14) 1_565 .
N5 O14 Tb1 K1 110.6(7) . 1_565
N5 O14 Tb1 K2 39(6) . .
K1 O14 Tb1 K2 -72(6) 1_565 .
N4 O11 Tb1 O1 103.7(11) . .
K2 O11 Tb1 O1 -116.0(2) . .
N4 O11 Tb1 O10 16.1(11) . .
K2 O11 Tb1 O10 156.4(3) . .
N4 O11 Tb1 O13 -147.9(10) . .
K2 O11 Tb1 O13 -7.6(8) . .
N4 O11 Tb1 O4 -174.0(11) . .
K2 O11 Tb1 O4 -33.7(2) . .
N4 O11 Tb1 O7 -92.5(11) . .
K2 O11 Tb1 O7 47.8(2) . .
N4 O11 Tb1 O14 42.0(12) . .
K2 O11 Tb1 O14 -177.6(2) . .
N4 O11 Tb1 O8 -42.4(12) . .
K2 O11 Tb1 O8 98.0(3) . .
N4 O11 Tb1 K1 -113.6(11) . .
K2 O11 Tb1 K1 26.7(2) . .
N4 O11 Tb1 K1 56.2(11) . 1_565
K2 O11 Tb1 K1 -163.45(18) . 1_565
N4 O11 Tb1 K2 -140.3(12) . .
N3 O8 Tb1 O1 -130.6(9) . .
N3 O8 Tb1 O10 -59.9(9) . .
N3 O8 Tb1 O13 152.9(10) . .
N3 O8 Tb1 O4 91.6(10) . .
N3 O8 Tb1 O7 47.4(9) . .
N3 O8 Tb1 O14 -131.7(10) . .
N3 O8 Tb1 O11 -5.8(10) . .
N3 O8 Tb1 K1 101.4(9) . .
N3 O8 Tb1 K1 -95.5(9) . 1_565
N3 O8 Tb1 K2 48.9(10) . .
O9 K1 Tb1 O1 -113.0(3) 3_657 .
O2 K1 Tb1 O1 85.3(3) 1_545 .
O10 K1 Tb1 O1 149.8(3) 1_545 .
O14 K1 Tb1 O1 -65.3(7) 1_545 .
O13 K1 Tb1 O1 -43.2(3) . .
O7 K1 Tb1 O1 148.4(3) . .
O1 K1 Tb1 O1 47.6(2) 1_545 .
O15 K1 Tb1 O1 -40.8(3) 1_545 .
C20 K1 Tb1 O1 154.7(3) 1_545 .
N5 K1 Tb1 O1 -41.0(3) 1_545 .
Tb1 K1 Tb1 O1 95.0(3) 1_545 .
O9 K1 Tb1 O10 43.4(4) 3_657 .
O2 K1 Tb1 O10 -118.2(3) 1_545 .
O10 K1 Tb1 O10 -53.8(3) 1_545 .
O14 K1 Tb1 O10 91.1(7) 1_545 .
O13 K1 Tb1 O10 113.2(3) . .
O7 K1 Tb1 O10 -55.2(3) . .
O1 K1 Tb1 O10 -156.0(4) 1_545 .
O15 K1 Tb1 O10 115.6(3) 1_545 .
C20 K1 Tb1 O10 -48.9(3) 1_545 .
N5 K1 Tb1 O10 115.4(4) 1_545 .
Tb1 K1 Tb1 O10 -108.5(3) 1_545 .
O9 K1 Tb1 O13 -69.8(3) 3_657 .
O2 K1 Tb1 O13 128.6(3) 1_545 .
O10 K1 Tb1 O13 -167.0(3) 1_545 .
O14 K1 Tb1 O13 -22.1(6) 1_545 .
O7 K1 Tb1 O13 -168.4(3) . .
O1 K1 Tb1 O13 90.8(3) 1_545 .
O15 K1 Tb1 O13 2.4(3) 1_545 .
C20 K1 Tb1 O13 -162.1(3) 1_545 .
N5 K1 Tb1 O13 2.2(3) 1_545 .
Tb1 K1 Tb1 O13 138.3(3) 1_545 .
O9 K1 Tb1 O4 -169.9(3) 3_657 .
O2 K1 Tb1 O4 28.4(3) 1_545 .
O10 K1 Tb1 O4 92.9(3) 1_545 .
O14 K1 Tb1 O4 -122.2(7) 1_545 .
O13 K1 Tb1 O4 -100.1(3) . .
O7 K1 Tb1 O4 91.5(3) . .
O1 K1 Tb1 O4 -9.3(3) 1_545 .
O15 K1 Tb1 O4 -97.8(3) 1_545 .
C20 K1 Tb1 O4 97.8(3) 1_545 .
N5 K1 Tb1 O4 -98.0(3) 1_545 .
Tb1 K1 Tb1 O4 38.1(3) 1_545 .
O9 K1 Tb1 O7 98.6(3) 3_657 .
O2 K1 Tb1 O7 -63.0(3) 1_545 .
O10 K1 Tb1 O7 1.4(3) 1_545 .
O14 K1 Tb1 O7 146.3(6) 1_545 .
O13 K1 Tb1 O7 168.4(3) . .
O1 K1 Tb1 O7 -100.8(3) 1_545 .
O15 K1 Tb1 O7 170.8(3) 1_545 .
C20 K1 Tb1 O7 6.3(2) 1_545 .
N5 K1 Tb1 O7 170.6(3) 1_545 .
Tb1 K1 Tb1 O7 -53.3(3) 1_545 .
O9 K1 Tb1 O14 -34.7(3) 3_657 .
O2 K1 Tb1 O14 163.7(3) 1_545 .
O10 K1 Tb1 O14 -131.9(3) 1_545 .
O14 K1 Tb1 O14 13.1(5) 1_545 .
O13 K1 Tb1 O14 35.1(3) . .
O7 K1 Tb1 O14 -133.3(3) . .
O1 K1 Tb1 O14 125.9(3) 1_545 .
O15 K1 Tb1 O14 37.5(3) 1_545 .
C20 K1 Tb1 O14 -127.0(3) 1_545 .
N5 K1 Tb1 O14 37.3(3) 1_545 .
Tb1 K1 Tb1 O14 173.4(3) 1_545 .
O9 K1 Tb1 O11 125.9(3) 3_657 .
O2 K1 Tb1 O11 -35.7(3) 1_545 .
O10 K1 Tb1 O11 28.7(3) 1_545 .
O14 K1 Tb1 O11 173.6(6) 1_545 .
O13 K1 Tb1 O11 -164.3(3) . .
O7 K1 Tb1 O11 27.3(3) . .
O1 K1 Tb1 O11 -73.5(3) 1_545 .
O15 K1 Tb1 O11 -161.9(3) 1_545 .
C20 K1 Tb1 O11 33.6(3) 1_545 .
N5 K1 Tb1 O11 -162.1(3) 1_545 .
Tb1 K1 Tb1 O11 -26.0(3) 1_545 .
O9 K1 Tb1 O8 17.7(3) 3_657 .
O2 K1 Tb1 O8 -143.9(3) 1_545 .
O10 K1 Tb1 O8 -79.5(3) 1_545 .
O14 K1 Tb1 O8 65.5(6) 1_545 .
O13 K1 Tb1 O8 87.5(3) . .
O7 K1 Tb1 O8 -80.9(3) . .
O1 K1 Tb1 O8 178.3(4) 1_545 .
O15 K1 Tb1 O8 89.9(3) 1_545 .
C20 K1 Tb1 O8 -74.6(3) 1_545 .
N5 K1 Tb1 O8 89.7(3) 1_545 .
Tb1 K1 Tb1 O8 -134.2(3) 1_545 .
O9 K1 Tb1 K1 -28.1(3) 3_657 1_565
O2 K1 Tb1 K1 170.3(3) 1_545 1_565
O10 K1 Tb1 K1 -125.3(2) 1_545 1_565
O14 K1 Tb1 K1 19.7(7) 1_545 1_565
O13 K1 Tb1 K1 41.7(3) . 1_565
O7 K1 Tb1 K1 -126.7(3) . 1_565
O1 K1 Tb1 K1 132.5(3) 1_545 1_565
O15 K1 Tb1 K1 44.1(3) 1_545 1_565
C20 K1 Tb1 K1 -120.3(2) 1_545 1_565
N5 K1 Tb1 K1 43.9(3) 1_545 1_565
Tb1 K1 Tb1 K1 180.0 1_545 1_565
O9 K1 Tb1 K2 147.1(2) 3_657 .
O2 K1 Tb1 K2 -14.6(2) 1_545 .
O10 K1 Tb1 K2 49.9(2) 1_545 .
O14 K1 Tb1 K2 -165.2(6) 1_545 .
O13 K1 Tb1 K2 -143.1(2) . .
O7 K1 Tb1 K2 48.5(2) . .
O1 K1 Tb1 K2 -52.3(3) 1_545 .
O15 K1 Tb1 K2 -140.76(18) 1_545 .
C20 K1 Tb1 K2 54.80(17) 1_545 .
N5 K1 Tb1 K2 -141.0(2) 1_545 .
Tb1 K1 Tb1 K2 -4.87(17) 1_545 .
O3 K2 Tb1 O1 69.3(3) 2_646 .
O4 K2 Tb1 O1 -50.5(4) . .
O5 K2 Tb1 O1 7.6(3) . .
O2 K2 Tb1 O1 -118.2(3) 1_545 .
O5 K2 Tb1 O1 162.9(6) 2_646 .
O3 K2 Tb1 O1 -92.8(3) 1_545 .
O12B K2 Tb1 O1 -22.5(5) 2_646 .
O7 K2 Tb1 O1 177.8(4) . .
O11 K2 Tb1 O1 73.2(3) . .
N1 K2 Tb1 O1 -100.2(3) 1_545 .
O12A K2 Tb1 O1 -30.4(5) 2_646 .
C7 K2 Tb1 O1 -48.1(3) . .
O3 K2 Tb1 O10 -27.4(3) 2_646 .
O4 K2 Tb1 O10 -147.2(4) . .
O5 K2 Tb1 O10 -89.1(3) . .
O2 K2 Tb1 O10 145.1(3) 1_545 .
O5 K2 Tb1 O10 66.2(6) 2_646 .
O3 K2 Tb1 O10 170.4(3) 1_545 .
O12B K2 Tb1 O10 -119.2(5) 2_646 .
O7 K2 Tb1 O10 81.1(3) . .
O11 K2 Tb1 O10 -23.5(3) . .
N1 K2 Tb1 O10 163.1(3) 1_545 .
O12A K2 Tb1 O10 -127.1(4) 2_646 .
C7 K2 Tb1 O10 -144.8(3) . .
O3 K2 Tb1 O13 173.2(3) 2_646 .
O4 K2 Tb1 O13 53.5(4) . .
O5 K2 Tb1 O13 111.6(3) . .
O2 K2 Tb1 O13 -14.2(3) 1_545 .
O5 K2 Tb1 O13 -93.1(6) 2_646 .
O3 K2 Tb1 O13 11.1(3) 1_545 .
O12B K2 Tb1 O13 81.5(5) 2_646 .
O7 K2 Tb1 O13 -78.3(3) . .
O11 K2 Tb1 O13 177.1(3) . .
N1 K2 Tb1 O13 3.8(3) 1_545 .
O12A K2 Tb1 O13 73.6(4) 2_646 .
C7 K2 Tb1 O13 55.8(3) . .
O3 K2 Tb1 O4 119.7(4) 2_646 .
O5 K2 Tb1 O4 58.1(4) . .
O2 K2 Tb1 O4 -67.7(4) 1_545 .
O5 K2 Tb1 O4 -146.6(6) 2_646 .
O3 K2 Tb1 O4 -42.4(4) 1_545 .
O12B K2 Tb1 O4 28.0(5) 2_646 .
O7 K2 Tb1 O4 -131.8(4) . .
O11 K2 Tb1 O4 123.6(4) . .
N1 K2 Tb1 O4 -49.7(3) 1_545 .
O12A K2 Tb1 O4 20.1(5) 2_646 .
C7 K2 Tb1 O4 2.3(4) . .
O3 K2 Tb1 O7 -108.5(4) 2_646 .
O4 K2 Tb1 O7 131.8(4) . .
O5 K2 Tb1 O7 -170.1(4) . .
O2 K2 Tb1 O7 64.0(3) 1_545 .
O5 K2 Tb1 O7 -14.9(6) 2_646 .
O3 K2 Tb1 O7 89.4(4) 1_545 .
O12B K2 Tb1 O7 159.8(5) 2_646 .
O11 K2 Tb1 O7 -104.6(4) . .
N1 K2 Tb1 O7 82.1(3) 1_545 .
O12A K2 Tb1 O7 151.8(5) 2_646 .
C7 K2 Tb1 O7 134.1(4) . .
O3 K2 Tb1 O14 89(6) 2_646 .
O4 K2 Tb1 O14 -31(6) . .
O5 K2 Tb1 O14 27(6) . .
O2 K2 Tb1 O14 -98(6) 1_545 .
O5 K2 Tb1 O14 -177(43) 2_646 .
O3 K2 Tb1 O14 -73(6) 1_545 .
O12B K2 Tb1 O14 -3(6) 2_646 .
O7 K2 Tb1 O14 -162(6) . .
O11 K2 Tb1 O14 93(6) . .
N1 K2 Tb1 O14 -80(6) 1_545 .
O12A K2 Tb1 O14 -11(6) 2_646 .
C7 K2 Tb1 O14 -28(6) . .
O3 K2 Tb1 O11 -3.9(3) 2_646 .
O4 K2 Tb1 O11 -123.6(4) . .
O5 K2 Tb1 O11 -65.5(3) . .
O2 K2 Tb1 O11 168.6(3) 1_545 .
O5 K2 Tb1 O11 89.7(6) 2_646 .
O3 K2 Tb1 O11 -166.0(3) 1_545 .
O12B K2 Tb1 O11 -95.6(5) 2_646 .
O7 K2 Tb1 O11 104.6(4) . .
N1 K2 Tb1 O11 -173.3(3) 1_545 .
O12A K2 Tb1 O11 -103.6(5) 2_646 .
C7 K2 Tb1 O11 -121.3(3) . .
O3 K2 Tb1 O8 -110.4(3) 2_646 .
O4 K2 Tb1 O8 129.9(4) . .
O5 K2 Tb1 O8 -172.0(3) . .
O2 K2 Tb1 O8 62.2(3) 1_545 .
O5 K2 Tb1 O8 -16.8(6) 2_646 .
O3 K2 Tb1 O8 87.5(3) 1_545 .
O12B K2 Tb1 O8 157.9(5) 2_646 .
O7 K2 Tb1 O8 -1.9(4) . .
O11 K2 Tb1 O8 -106.5(3) . .
N1 K2 Tb1 O8 80.2(3) 1_545 .
O12A K2 Tb1 O8 150.0(5) 2_646 .
C7 K2 Tb1 O8 132.2(3) . .
O3 K2 Tb1 K1 -158.6(2) 2_646 .
O4 K2 Tb1 K1 81.6(3) . .
O5 K2 Tb1 K1 139.7(2) . .
O2 K2 Tb1 K1 13.89(19) 1_545 .
O5 K2 Tb1 K1 -65.0(5) 2_646 .
O3 K2 Tb1 K1 39.2(2) 1_545 .
O12B K2 Tb1 K1 109.6(4) 2_646 .
O7 K2 Tb1 K1 -50.1(3) . .
O11 K2 Tb1 K1 -154.7(2) . .
N1 K2 Tb1 K1 31.91(18) 1_545 .
O12A K2 Tb1 K1 101.7(4) 2_646 .
C7 K2 Tb1 K1 83.9(2) . .
O3 K2 Tb1 K1 18.7(2) 2_646 1_565
O4 K2 Tb1 K1 -101.0(3) . 1_565
O5 K2 Tb1 K1 -42.9(2) . 1_565
O2 K2 Tb1 K1 -168.7(2) 1_545 1_565
O5 K2 Tb1 K1 112.3(5) 2_646 1_565
O3 K2 Tb1 K1 -143.4(2) 1_545 1_565
O12B K2 Tb1 K1 -73.0(4) 2_646 1_565
O7 K2 Tb1 K1 127.2(3) . 1_565
O11 K2 Tb1 K1 22.6(3) . 1_565
N1 K2 Tb1 K1 -150.74(18) 1_545 1_565
O12A K2 Tb1 K1 -81.0(4) 2_646 1_565
C7 K2 Tb1 K1 -98.7(2) . 1_565
